data_4334606
loop_
_publ_author_name
'Christelle Tamain'
'B\'en\'edicte Arab Chapelet'
'Murielle Rivenet'
'Francis Abraham'
'Richard Caraballo'
'St\'ephane Grandjean'

_publ_section_title
;
 Crystal Growth and First Crystallographic Characterization of Mixed
 Uranium(IV)-Plutonium(III) Oxalates
;
_journal_name_full 'Inorganic Chemistry'
_journal_page_first 4941
_journal_page_last 4949
_journal_paper_doi 10.1021/ic302587t
_journal_volume 52
_journal_year 2013
_chemical_formula_sum 'C10 N0 O20 Pu0.7 U1.3'
_chemical_formula_weight 920.3
_chemical_name_systematic ' ?'
_space_group_IT_number 191
_symmetry_cell_setting hexagonal
_symmetry_Int_Tables_number 191
_symmetry_space_group_name_Hall '-P 6 2'
_symmetry_space_group_name_H-M 'P 6/m m m'
_cell_angle_alpha 90
_cell_angle_beta 90
_cell_angle_gamma 120
_cell_formula_units_Z 1
_cell_length_a 11.158(2)
_cell_length_b 11.158(2)
_cell_length_c 6.4000(10)
_cell_measurement_reflns_used 4417
_cell_measurement_temperature 150
_cell_measurement_theta_max 26.53
_cell_measurement_theta_min 5.29
_cell_volume 690.1(2)
_diffrn_ambient_temperature 150
_diffrn_measured_fraction_theta_full 0.97
_diffrn_measured_fraction_theta_max 0.96
_diffrn_measurement_device_type 'Bruker APEX-II CCD'
_diffrn_measurement_method '\f and \w scans'
_diffrn_radiation_monochromator graphite
_diffrn_radiation_source 'x-ray tube'
_diffrn_radiation_type 'Mo K\a'
_diffrn_radiation_wavelength 0.71073
_diffrn_reflns_av_R_equivalents 0.0257
_diffrn_reflns_av_sigmaI/netI 0.0097
_diffrn_reflns_limit_h_max 13
_diffrn_reflns_limit_h_min -13
_diffrn_reflns_limit_k_max 13
_diffrn_reflns_limit_k_min -13
_diffrn_reflns_limit_l_max 7
_diffrn_reflns_limit_l_min -7
_diffrn_reflns_number 5668
_diffrn_reflns_theta_full 26.48
_diffrn_reflns_theta_max 26.58
_diffrn_reflns_theta_min 5.29
_exptl_absorpt_coefficient_mu 9.346
_exptl_absorpt_correction_T_max 0.7454
_exptl_absorpt_correction_T_min 0.5326
_exptl_absorpt_correction_type empirical
_exptl_crystal_colour green
_exptl_crystal_density_diffrn 2.2139
_exptl_crystal_description 'hexagonal tubes'
_exptl_crystal_F_000 405
_exptl_crystal_size_max 0.2
_exptl_crystal_size_mid 0.04
_exptl_crystal_size_min 0.04
_refine_diff_density_max 4.13
_refine_diff_density_min -1.39
_refine_ls_extinction_method none
_refine_ls_goodness_of_fit_gt 1.85
_refine_ls_goodness_of_fit_ref 1.85
_refine_ls_hydrogen_treatment undef
_refine_ls_number_constraints 3
_refine_ls_number_parameters 19
_refine_ls_number_reflns 318
_refine_ls_number_restraints 0
_refine_ls_R_factor_all 0.0419
_refine_ls_R_factor_gt 0.0419
_refine_ls_shift/su_max 0.0018
_refine_ls_shift/su_mean 0.0004
_refine_ls_structure_factor_coef F
_refine_ls_weighting_details w=1/(\s^2^(F)+0.0001F^2^)
_refine_ls_weighting_scheme sigma
_refine_ls_wR_factor_gt 0.0525
_refine_ls_wR_factor_ref 0.0525
_reflns_number_gt 318
_reflns_number_total 318
_reflns_threshold_expression I>3\s(I)
_cod_data_source_file ic302587t_si_003.cif
_cod_data_source_block I
_cod_original_sg_symbol_Hall '-P 6;-2'
_cod_database_code 4334606
_cod_database_fobs_code 4334606

loop_
_symmetry_equiv_pos_site_id
_symmetry_equiv_pos_as_xyz
1 x,y,z
2 -y,x-y,z
3 -x+y,-x,z
4 -x,-y,z
5 y,-x+y,z
6 x-y,x,z
7 y,x,-z
8 x-y,-y,-z
9 -x,-x+y,-z
10 -y,-x,-z
11 -x+y,y,-z
12 x,x-y,-z
13 -x,-y,-z
14 y,-x+y,-z
15 x-y,x,-z
16 x,y,-z
17 -y,x-y,-z
18 -x+y,-x,-z
19 -y,-x,z
20 -x+y,y,z
21 x,x-y,z
22 y,x,z
23 x-y,-y,z
24 -x,-x+y,z

loop_
_atom_site_label
_atom_site_type_symbol
_atom_site_fract_x
_atom_site_fract_y
_atom_site_fract_z
_atom_site_adp_type
_atom_site_U_iso_or_equiv
_atom_site_symmetry_multiplicity
_atom_site_occupancy
_atom_site_calc_flag
U1 U 0.333333 0.666667 0 Uani 0.02064(19) 2 0.65 d
Pu1 Pu 0.333333 0.666667 0 Uani 0.02064(19) 2 0.35 d
O1 O 0.1154(19) 0.661(2) 0.090(2) Uiso 0.070(5) 24 0.5 d
C1 C 0.441(2) 0 0.049(4) Uiso 0.042(7) 12 0.5 d
O3 O 0.2609(14) 0.7391(14) 0.323(4) Uiso 0.033(6) 12 0.3333 d
C2 C 0.290(3) 0.580(5) -0.5 Uiso 0.018(10) 6 0.3333 d
O2 O 0.400(2) 0.799(5) 0.315(7) Uiso 0.086(13) 12 0.3333 d
C3 C 0.366(4) 0.733(8) 0.5 Uiso 0.050(17) 6 0.3333 d

loop_
_atom_site_aniso_label
_atom_site_aniso_type_symbol
_atom_site_aniso_U_11
_atom_site_aniso_U_22
_atom_site_aniso_U_33
_atom_site_aniso_U_12
_atom_site_aniso_U_13
_atom_site_aniso_U_23
U1 U 0.021331 0.021331 0.0193(6) 0.010665 0 0
Pu1 Pu 0.021331 0.021331 0.0193(6) 0.010665 0 0

loop_
_atom_type_symbol
_atom_type_scat_dispersion_real
_atom_type_scat_dispersion_imag
_atom_type_scat_source
_atom_type_scat_Cromer_Mann_a1
_atom_type_scat_Cromer_Mann_b1
_atom_type_scat_Cromer_Mann_a2
_atom_type_scat_Cromer_Mann_b2
_atom_type_scat_Cromer_Mann_a3
_atom_type_scat_Cromer_Mann_b3
_atom_type_scat_Cromer_Mann_a4
_atom_type_scat_Cromer_Mann_b4
_atom_type_scat_Cromer_Mann_c
C 0.0033 0.0016 'International Tables Vol C tables 4.2.6.8 and 6.1.1.4' 2.31 20.843901 1.02 10.2075 1.5886 0.5687 0.865 51.651199 0.2156
N 0.0061 0.0033 'International Tables Vol C tables 4.2.6.8 and 6.1.1.4' 12.2126 0.0057 3.1322 9.8933 2.0125 28.997499 1.1663 0.5826 -11.529
O 0.0106 0.0060 'International Tables Vol C tables 4.2.6.8 and 6.1.1.4' 3.0485 13.2771 2.2868 5.7011 1.5463 0.3239 0.867 32.908901 0.2508
Pu -9.4100 4.3056 'International Tables Vol C tables 4.2.6.8 and 6.1.1.4' 36.525398 0.499384 23.8083 3.26371 16.7707 14.9455 3.47947 105.980003 13.3812
U -9.6767 9.6646 'International Tables Vol C tables 4.2.6.8 and 6.1.1.4' 36.0228 0.5293 23.4128 3.3253 14.9491 16.092699 4.188 100.612999 13.3966

loop_
_geom_bond_atom_site_label_1
_geom_bond_atom_site_label_2
_geom_bond_site_symmetry_2
_geom_bond_distance
U1 Pu1 . 0
Pu1 O2 . 2.40(5)
Pu1 O2 2_665 2.40(5)
Pu1 O2 3_565 2.40(5)
Pu1 O2 10_665 2.40(5)
Pu1 O2 11_555 2.40(5)
Pu1 O2 12_565 2.40(5)
O1 O1 16_555 1.12(3)
O1 C1 5_565 1.217(18)
O1 C1 10_565 1.49(2)
C1 C1 4_655 1.32(3)
C1 C1 8_555 0.67(3)
C1 C1 11_655 1.48(3)
O3 C2 3_566 1.21(3)
O3 O2 . 1.28(3)
O3 O2 2_665 1.28(6)
C2 C2 2_665 1.47(5)
C2 C2 3_565 1.47(6)
C2 O2 2_664 1.53(7)
C2 O2 3_564 1.53(6)
C2 O2 10_665 1.53(6)
C2 O2 12_565 1.53(5)
C2 C3 1_554 1.46(8)
C2 C3 2_664 0.76(12)
C2 C3 3_564 0.76(7)
O2 C3 . 1.25(6)
C3 C3 2_665 1.05(8)
C3 C3 3_565 1.05(11)
